data_7217150
loop_
_publ_author_name
'Ojala, William H.'
'Balidemaj, Barjeta'
'Johnson, Jenna A.'
'Larson, Sarah N.'
'Ojala, Charles R.'

_publ_section_title
;
 Molecular symmetry and fluorine-containing supramolecular synthons as
 structure-differentiating agents in some &#x201C;bridge-flipped&#x201D;
 isomeric bis-benzylideneanilines
;
_journal_issue 31
_journal_name_full CrystEngComm
_journal_page_first 7226
_journal_paper_doi 10.1039/C3CE42540A
_journal_volume 16
_journal_year 2014
_chemical_formula_moiety 'C20 H14 F2 N2'
_chemical_formula_sum 'C20 H14 F2 N2'
_chemical_formula_weight 320.33
_chemical_melting_point_gt 401
_chemical_melting_point_lt 403
_chemical_name_systematic
;
<i>N,N'</i>-<i>bis</i>[(3-fluorophenyl)methylene]-1,4-benzenediamine
;
_space_group_IT_number 14
_symmetry_cell_setting monoclinic
_symmetry_space_group_name_Hall '-P 2ybc'
_symmetry_space_group_name_H-M 'P 1 21/c 1'
_atom_sites_solution_hydrogens geom
_atom_sites_solution_primary direct
_atom_sites_solution_secondary difmap
_audit_creation_method SHELXL-97
_cell_angle_alpha 90
_cell_angle_beta 92.710(1)
_cell_angle_gamma 90
_cell_formula_units_Z 2
_cell_length_a 17.2826(17)
_cell_length_b 6.1796(6)
_cell_length_c 7.0765(7)
_cell_measurement_reflns_used 2344
_cell_measurement_temperature 173(2)
_cell_measurement_theta_max 27.51
_cell_measurement_theta_min 2.36
_cell_volume 754.92(13)
_computing_cell_refinement 'Bruker APEX2'
_computing_data_collection 'Bruker APEX2'
_computing_data_reduction 'Bruker APEX2'
_computing_molecular_graphics 'PLATON (Spek, 2009)'
_computing_publication_material 'publCIF (Westrip, 2010)'
_computing_structure_refinement 'SHELXL-97 (Sheldrick, 2008)'
_computing_structure_solution 'SHELXS-97 (Sheldrick, 2008)'
_diffrn_ambient_temperature 173(2)
_diffrn_measured_fraction_theta_full 0.976
_diffrn_measured_fraction_theta_max 0.976
_diffrn_measurement_device_type 'Bruker APEX-II CCD'
_diffrn_measurement_method 'area detector, omega scans per phi'
_diffrn_radiation_monochromator graphite
_diffrn_radiation_source 'fine-focus sealed tube'
_diffrn_radiation_type MoK\a
_diffrn_radiation_wavelength 0.71073
_diffrn_reflns_av_R_equivalents 0.0165
_diffrn_reflns_av_sigmaI/netI 0.0200
_diffrn_reflns_limit_h_max 22
_diffrn_reflns_limit_h_min -20
_diffrn_reflns_limit_k_max 5
_diffrn_reflns_limit_k_min -8
_diffrn_reflns_limit_l_max 9
_diffrn_reflns_limit_l_min -9
_diffrn_reflns_number 4277
_diffrn_reflns_theta_full 27.53
_diffrn_reflns_theta_max 27.53
_diffrn_reflns_theta_min 2.36
_exptl_absorpt_coefficient_mu 0.101
_exptl_absorpt_correction_T_max 1.0000
_exptl_absorpt_correction_T_min 0.9513
_exptl_absorpt_correction_type multi-scan
_exptl_absorpt_process_details 'SADABS (Bruker, 2000)'
_exptl_crystal_colour yellow
_exptl_crystal_density_diffrn 1.409
_exptl_crystal_density_method 'not measured'
_exptl_crystal_description needle
_exptl_crystal_F_000 332
_exptl_crystal_size_max 0.50
_exptl_crystal_size_mid 0.15
_exptl_crystal_size_min 0.08
_refine_diff_density_max 0.277
_refine_diff_density_min -0.196
_refine_diff_density_rms 0.040
_refine_ls_extinction_method none
_refine_ls_goodness_of_fit_ref 1.050
_refine_ls_hydrogen_treatment constr
_refine_ls_matrix_type full
_refine_ls_number_parameters 109
_refine_ls_number_reflns 1692
_refine_ls_number_restraints 0
_refine_ls_restrained_S_all 1.050
_refine_ls_R_factor_all 0.0453
_refine_ls_R_factor_gt 0.0379
_refine_ls_shift/su_max 0.000
_refine_ls_shift/su_mean 0.000
_refine_ls_structure_factor_coef Fsqd
_refine_ls_weighting_details 'calc w=1/[\s^2^(Fo^2^)+(0.0530P)^2^+0.2221P] where P=(Fo^2^+2Fc^2^)/3'
_refine_ls_weighting_scheme calc
_refine_ls_wR_factor_gt 0.1027
_refine_ls_wR_factor_ref 0.1092
_reflns_number_gt 1421
_reflns_number_total 1692
_reflns_threshold_expression I>2\s(I)
_cod_data_source_file c3ce42540a1.cif
_cod_data_source_block 5
_cod_database_code 7217150

loop_
_symmetry_equiv_pos_as_xyz
'x, y, z'
'-x, y+1/2, -z+1/2'
'-x, -y, -z'
'x, -y-1/2, z-1/2'

loop_
_atom_site_label
_atom_site_type_symbol
_atom_site_fract_x
_atom_site_fract_y
_atom_site_fract_z
_atom_site_U_iso_or_equiv
_atom_site_adp_type
_atom_site_occupancy
_atom_site_symmetry_multiplicity
_atom_site_calc_flag
_atom_site_refinement_flags
C1 C 0.25151(7) 0.0968(2) 0.41074(17) 0.0268(3) Uani 1 1 d .
C2 C 0.31238(7) 0.2439(2) 0.43508(18) 0.0298(3) Uani 1 1 d .
H2 H 0.3032 0.3883 0.4743 0.036 Uiso 1 1 calc R
C3 C 0.38591(7) 0.1743(2) 0.4008(2) 0.0345(3) Uani 1 1 d .
C4 C 0.40231(8) -0.0324(3) 0.3426(2) 0.0378(3) Uani 1 1 d .
H4 H 0.4538 -0.0740 0.3182 0.045 Uiso 1 1 calc R
C5 C 0.34176(8) -0.1781(2) 0.3205(2) 0.0366(3) Uani 1 1 d .
H5 H 0.3516 -0.3217 0.2803 0.044 Uiso 1 1 calc R
C6 C 0.26658(8) -0.1157(2) 0.35675(19) 0.0320(3) Uani 1 1 d .
H6 H 0.2255 -0.2177 0.3448 0.038 Uiso 1 1 calc R
C7 C 0.17167(7) 0.1668(2) 0.43934(17) 0.0266(3) Uani 1 1 d .
H7 H 0.1326 0.0606 0.4528 0.032 Uiso 1 1 calc R
C8 C 0.07545(7) 0.4255(2) 0.47087(16) 0.0233(3) Uani 1 1 d .
C9 C 0.06307(7) 0.6229(2) 0.56181(17) 0.0240(3) Uani 1 1 d .
H9 H 0.1063 0.7083 0.6033 0.029 Uiso 1 1 calc R
C10 C -0.01111(7) 0.6959(2) 0.59243(16) 0.0240(3) Uani 1 1 d .
H10 H -0.0182 0.8289 0.6567 0.029 Uiso 1 1 calc R
F1 F 0.44518(5) 0.31740(16) 0.42372(15) 0.0529(3) Uani 1 1 d .
N1 N 0.15353(6) 0.36598(17) 0.44659(15) 0.0258(3) Uani 1 1 d .

loop_
_atom_site_aniso_label
_atom_site_aniso_U_11
_atom_site_aniso_U_22
_atom_site_aniso_U_33
_atom_site_aniso_U_23
_atom_site_aniso_U_13
_atom_site_aniso_U_12
C1 0.0259(6) 0.0302(7) 0.0245(6) 0.0025(5) 0.0027(5) 0.0037(5)
C2 0.0275(6) 0.0316(7) 0.0306(6) -0.0010(5) 0.0033(5) 0.0013(5)
C3 0.0242(6) 0.0433(8) 0.0364(7) 0.0024(6) 0.0042(5) -0.0011(5)
C4 0.0289(7) 0.0474(9) 0.0375(7) 0.0053(6) 0.0069(6) 0.0130(6)
C5 0.0389(8) 0.0339(8) 0.0374(7) 0.0017(6) 0.0055(6) 0.0132(6)
C6 0.0325(7) 0.0290(7) 0.0345(7) 0.0017(5) 0.0008(5) 0.0036(6)
C7 0.0230(6) 0.0289(7) 0.0282(6) 0.0011(5) 0.0021(5) -0.0004(5)
C8 0.0222(6) 0.0257(6) 0.0222(5) 0.0018(5) 0.0036(4) 0.0005(5)
C9 0.0228(6) 0.0235(6) 0.0257(6) 0.0005(5) 0.0005(4) -0.0023(5)
C10 0.0266(6) 0.0219(6) 0.0237(6) -0.0016(4) 0.0025(4) 0.0012(5)
F1 0.0269(5) 0.0578(6) 0.0747(7) -0.0054(5) 0.0084(4) -0.0075(4)
N1 0.0215(5) 0.0286(6) 0.0276(5) -0.0014(4) 0.0037(4) 0.0006(4)

loop_
_atom_type_symbol
_atom_type_description
_atom_type_scat_dispersion_real
_atom_type_scat_dispersion_imag
_atom_type_scat_source
C C 0.0033 0.0016 'International Tables Vol C Tables 4.2.6.8 and 6.1.1.4'
H H 0.0000 0.0000 'International Tables Vol C Tables 4.2.6.8 and 6.1.1.4'
N N 0.0061 0.0033 'International Tables Vol C Tables 4.2.6.8 and 6.1.1.4'
F F 0.0171 0.0103 'International Tables Vol C Tables 4.2.6.8 and 6.1.1.4'

loop_
_geom_angle_atom_site_label_1
_geom_angle_atom_site_label_2
_geom_angle_atom_site_label_3
_geom_angle
_geom_angle_site_symmetry_1
_geom_angle_site_symmetry_3
C2 C1 C6 119.85(12) . .
C2 C1 C7 119.90(12) . .
C6 C1 C7 120.24(12) . .
C3 C2 C1 118.18(13) . .
C3 C2 H2 120. . .
C1 C2 H2 120. . .
F1 C3 C2 118.28(13) . .
F1 C3 C4 118.42(12) . .
C2 C3 C4 123.30(13) . .
C3 C4 C5 118.19(12) . .
C3 C4 H4 120. . .
C5 C4 H4 120. . .
C4 C5 C6 120.47(13) . .
C4 C5 H5 120 . .
C6 C5 H5 120 . .
C5 C6 C1 119.96(13) . .
C5 C6 H6 120. . .
C1 C6 H6 120. . .
N1 C7 C1 121.71(12) . .
N1 C7 H7 120 . .
C1 C7 H7 120 . .
C10 C8 C9 118.59(11) 3_566 .
C10 C8 N1 124.74(11) 3_566 .
C9 C8 N1 116.66(11) . .
C10 C9 C8 121.20(11) . .
C10 C9 H9 120 . .
C8 C9 H9 120 . .
C9 C10 C8 120.21(11) . 3_566
C9 C10 H10 120 . .
C8 C10 H10 120 3_566 .
C7 N1 C8 119.61(11) . .

loop_
_geom_bond_atom_site_label_1
_geom_bond_atom_site_label_2
_geom_bond_distance
_geom_bond_site_symmetry_2
C1 C2 1.3949(18) .
C1 C6 1.3954(18) .
C1 C7 1.4693(16) .
C2 C3 1.3743(17) .
C2 H2 0.95 .
C3 F1 1.3573(16) .
C3 C4 1.375(2) .
C4 C5 1.384(2) .
C4 H4 0.95 .
C5 C6 1.3907(18) .
C5 H5 0.95 .
C6 H6 0.95 .
C7 N1 1.2718(17) .
C7 H7 0.95 .
C8 C10 1.3973(17) 3_566
C8 C9 1.4005(17) .
C8 N1 1.4169(15) .
C9 C10 1.3858(16) .
C9 H9 0.95 .
C10 C8 1.3973(17) 3_566
C10 H10 0.95 .

loop_
_geom_torsion_atom_site_label_1
_geom_torsion_atom_site_label_2
_geom_torsion_atom_site_label_3
_geom_torsion_atom_site_label_4
_geom_torsion
_geom_torsion_site_symmetry_1
C2 C1 C7 N1 15.10(18) .
C6 C1 C7 N1 -164.02(13) .
C10 C8 N1 C7 -29.80(18) 3_566
C9 C8 N1 C7 151.56(12) .
